data_7124325
loop_
_publ_author_name
'Volla, Chandra MR'
'Singh, Anurag'
'Shukla, Rahul Kumar'

_publ_section_title
;
 Palladium-catalyzed Highly Diastereoslective Cascade Dihalogenation of
 Alkyne-tethered Cylcohexadienones via Umpolung of Palladium Enolate
;
_journal_name_full 'Chemical Communications'
_journal_paper_doi 10.1039/C9CC07164D
_journal_year 2019
_chemical_formula_moiety 'C32 H28 O4'
_chemical_formula_sum 'C32 H28 O4'
_chemical_formula_weight 476.54
_space_group_crystal_system monoclinic
_space_group_IT_number 14
_space_group_name_Hall '-P 2ybc'
_space_group_name_H-M_alt 'P 1 21/c 1'
_symmetry_space_group_name_Hall '-P 2ybc'
_symmetry_space_group_name_H-M 'P 1 21/c 1'
_atom_sites_solution_hydrogens geom
_atom_sites_solution_primary dual
_audit_creation_date 2019-05-22
_audit_creation_method
;
Olex2 1.2-ac3
(compiled 2017.08.10 svn.r3458 for OlexSys, GUI svn.r5381)
;
_audit_update_record
;
2019-06-11 deposited with the CCDC.    2019-10-14 downloaded from the CCDC.
;
_cell_angle_alpha 90
_cell_angle_beta 98.621(3)
_cell_angle_gamma 90
_cell_formula_units_Z 4
_cell_length_a 8.9103(3)
_cell_length_b 13.8372(5)
_cell_length_c 20.3954(7)
_cell_measurement_reflns_used 2959
_cell_measurement_temperature 150
_cell_measurement_theta_max 71.4410
_cell_measurement_theta_min 4.3760
_cell_volume 2486.21(15)
_computing_cell_refinement 'CrysAlisPro 1.171.39.46 (Rigaku OD, 2018)'
_computing_data_collection 'CrysAlisPro 1.171.39.46 (Rigaku OD, 2018)'
_computing_data_reduction 'CrysAlisPro 1.171.39.46 (Rigaku OD, 2018)'
_computing_molecular_graphics 'Olex2 (Dolomanov et al., 2009)'
_computing_publication_material 'Olex2 (Dolomanov et al., 2009)'
_computing_structure_refinement 'ShelXL (Sheldrick, 2015)'
_computing_structure_solution 'ShelXT (Sheldrick, 2015)'
_diffrn_ambient_temperature 150
_diffrn_detector 'CCD plate'
_diffrn_measured_fraction_theta_full 0.981
_diffrn_measured_fraction_theta_max 0.981
_diffrn_measurement_details
;
List of Runs (angles in degrees, time in seconds):

  # Type    Start    End  Width  t~exp~   \w     \q     \k     \f   Frames
#--------------------------------------------------------------------------
  1  \w   -191.00 -11.00   1.00    8.00    -- -101.00   0.00 108.00  180
  2  \w   -122.00  58.00   1.00    8.00    --  -32.00   0.00 -36.00  180
  3  \w    -86.00 -11.00   1.00    8.00    -- -101.00  72.00 -36.00   75
  4  \w   -135.00 -24.00   1.00    8.00    -- -101.00  72.00-108.00  111
  5  \w   -191.00-173.00   1.00    8.00    -- -101.00 -72.00-108.00   18
;
_diffrn_measurement_device 'abstract diffractometer'
_diffrn_measurement_device_type 'dtrek-CrysAlisPro-abstract goniometer imported rigaku-d*trek images'
_diffrn_measurement_method '\w scans'
_diffrn_orient_matrix_type 'CrysAlisPro convention (1999,Acta A55,543-557)'
_diffrn_orient_matrix_UB_11 0.1357059000
_diffrn_orient_matrix_UB_12 -0.0698614000
_diffrn_orient_matrix_UB_13 0.0125813000
_diffrn_orient_matrix_UB_21 -0.0155130000
_diffrn_orient_matrix_UB_22 -0.0036675000
_diffrn_orient_matrix_UB_23 0.0741661000
_diffrn_orient_matrix_UB_31 -0.1091179000
_diffrn_orient_matrix_UB_32 -0.0866909000
_diffrn_orient_matrix_UB_33 -0.0131772000
_diffrn_radiation_monochromator graphite
_diffrn_radiation_probe x-ray
_diffrn_radiation_type CuK\a
_diffrn_radiation_wavelength 1.54184
_diffrn_reflns_av_R_equivalents 0.0988
_diffrn_reflns_av_unetI/netI 0.1028
_diffrn_reflns_Laue_measured_fraction_full 0.981
_diffrn_reflns_Laue_measured_fraction_max 0.981
_diffrn_reflns_limit_h_max 9
_diffrn_reflns_limit_h_min -10
_diffrn_reflns_limit_k_max 10
_diffrn_reflns_limit_k_min -16
_diffrn_reflns_limit_l_max 23
_diffrn_reflns_limit_l_min -23
_diffrn_reflns_number 8742
_diffrn_reflns_point_group_measured_fraction_full 0.981
_diffrn_reflns_point_group_measured_fraction_max 0.981
_diffrn_reflns_theta_full 64.981
_diffrn_reflns_theta_max 64.981
_diffrn_reflns_theta_min 3.874
_diffrn_source 'fine-focus sealed X-ray tube'
_diffrn_source_type 'Enhance (Cu) X-ray Source'
_exptl_absorpt_coefficient_mu 0.661
_exptl_absorpt_correction_T_max 1.00000
_exptl_absorpt_correction_T_min 0.66907
_exptl_absorpt_correction_type multi-scan
_exptl_absorpt_process_details
;
CrysAlisPro 1.171.39.46 (Rigaku Oxford Diffraction, 2018)
Empirical absorption correction using spherical harmonics,
 implemented in SCALE3 ABSPACK scaling algorithm.
;
_exptl_crystal_colour colourless
_exptl_crystal_colour_primary colourless
_exptl_crystal_density_diffrn 1.273
_exptl_crystal_description plate
_exptl_crystal_F_000 1008
_exptl_crystal_size_max 0.2
_exptl_crystal_size_mid 0.13
_exptl_crystal_size_min 0.031
_refine_diff_density_max 0.345
_refine_diff_density_min -0.286
_refine_diff_density_rms 0.075
_refine_ls_extinction_method none
_refine_ls_goodness_of_fit_ref 1.059
_refine_ls_hydrogen_treatment constr
_refine_ls_matrix_type full
_refine_ls_number_parameters 327
_refine_ls_number_reflns 4151
_refine_ls_number_restraints 0
_refine_ls_restrained_S_all 1.059
_refine_ls_R_factor_all 0.0919
_refine_ls_R_factor_gt 0.0622
_refine_ls_shift/su_max 0.001
_refine_ls_shift/su_mean 0.000
_refine_ls_structure_factor_coef Fsqd
_refine_ls_weighting_details 'w=1/[\s^2^(Fo^2^)+(0.0680P)^2^+0.3986P] where P=(Fo^2^+2Fc^2^)/3'
_refine_ls_weighting_scheme calc
_refine_ls_wR_factor_gt 0.1495
_refine_ls_wR_factor_ref 0.1736
_reflns_Friedel_coverage 0.000
_reflns_number_gt 2982
_reflns_number_total 4151
_reflns_threshold_expression 'I > 2\s(I)'
_cod_data_source_file c9cc07164d2.cif
_cod_data_source_block cmrv-as-530b_cu
_cod_original_cell_volume 2486.20(15)
_cod_database_code 7124325
_shelx_shelxl_version_number 2014/7
_shelx_space_group_comment
;
The symmetry employed for this shelxl refinement is uniquely defined
by the following loop, which should always be used as a source of
symmetry information in preference to the above space-group names.
They are only intended as comments.
;
_shelx_estimated_absorpt_t_max 0.980
_shelx_estimated_absorpt_t_min 0.879
_reflns_odcompleteness_completeness 95.07
_reflns_odcompleteness_iscentric 1
_reflns_odcompleteness_theta 72.53
_olex2_refinement_description
;
1. Fixed Uiso
 At 1.2 times of:
  All C(H) groups, All C(H,H) groups
 At 1.5 times of:
  All C(H,H,H) groups
2.a Ternary CH refined with riding coordinates:
 C28(H28), C27(H27)
2.b Secondary CH2 refined with riding coordinates:
 C25(H25A,H25B), C9(H9A,H9B)
2.c Aromatic/amide H refined with riding coordinates:
 C3(H3), C23(H23), C4(H4), C11(H11), C19(H19), C20(H20), C5(H5), C1(H1),
 C21(H21), C31(H31), C22(H22), C14(H14), C12(H12), C15(H15), C2(H2), C30(H30)
2.d Idealised Me refined as rotating group:
 C16(H16A,H16B,H16C), C32(H32A,H32B,H32C)
;
_olex2_submission_special_instructions 'No special instructions were received'
_oxdiff_exptl_absorpt_empirical_details
;
Empirical correction (ABSPACK) includes:
- Absorption correction using spherical harmonics
- Frame scaling
- Detector area scaling
;
_oxdiff_exptl_absorpt_empirical_full_max 1.664
_oxdiff_exptl_absorpt_empirical_full_min 0.732

loop_
_space_group_symop_operation_xyz
'x, y, z'
'-x, y+1/2, -z+1/2'
'-x, -y, -z'
'x, -y-1/2, z-1/2'

loop_
_atom_site_label
_atom_site_type_symbol
_atom_site_fract_x
_atom_site_fract_y
_atom_site_fract_z
_atom_site_U_iso_or_equiv
_atom_site_adp_type
_atom_site_occupancy
_atom_site_site_symmetry_order
_atom_site_calc_flag
_atom_site_refinement_flags_posn
O1 O 0.06321(19) 0.31335(13) 0.73269(8) 0.0318(5) Uani 1 1 d .
O3 O 0.5998(2) 0.04640(13) 0.83059(9) 0.0373(5) Uani 1 1 d .
O4 O 0.6834(2) 0.41628(14) 0.84297(10) 0.0409(5) Uani 1 1 d .
C8 C 0.3211(3) 0.32939(19) 0.77659(12) 0.0258(6) Uani 1 1 d .
C28 C 0.5115(3) 0.29758(19) 0.87538(12) 0.0260(6) Uani 1 1 d .
H28 H 0.5110 0.3047 0.9241 0.031 Uiso 1 1 calc R
O2 O -0.1547(3) 0.58108(19) 0.56460(12) 0.0642(7) Uani 1 1 d .
C7 C 0.3769(3) 0.35463(19) 0.83942(12) 0.0254(6) Uani 1 1 d .
C27 C 0.4873(3) 0.19077(19) 0.85796(12) 0.0271(6) Uani 1 1 d .
H27 H 0.3960 0.1671 0.8763 0.033 Uiso 1 1 calc R
C3 C 0.1789(4) 0.5725(2) 0.94894(14) 0.0436(8) Uani 1 1 d .
H3 H 0.1349 0.6210 0.9729 0.052 Uiso 1 1 calc R
C23 C 0.3976(3) 0.3109(2) 0.63048(13) 0.0305(6) Uani 1 1 d .
H23 H 0.4479 0.3664 0.6505 0.037 Uiso 1 1 calc R
C10 C -0.0667(3) 0.3411(2) 0.68568(13) 0.0370(7) Uani 1 1 d .
C4 C 0.0901(3) 0.4980(2) 0.91709(14) 0.0415(8) Uani 1 1 d .
H4 H -0.0153 0.4951 0.9199 0.050 Uiso 1 1 calc R
C6 C 0.3101(3) 0.43054(19) 0.87745(11) 0.0260(6) Uani 1 1 d .
C18 C 0.3578(3) 0.23639(19) 0.67039(12) 0.0258(6) Uani 1 1 d .
C11 C -0.1307(3) 0.4334(3) 0.70731(14) 0.0445(8) Uani 1 1 d .
H11 H -0.1528 0.4373 0.7514 0.053 Uiso 1 1 calc R
C17 C 0.3852(3) 0.24559(19) 0.74426(12) 0.0258(6) Uani 1 1 d .
C19 C 0.2885(3) 0.1550(2) 0.63968(13) 0.0315(6) Uani 1 1 d .
H19 H 0.2608 0.1031 0.6659 0.038 Uiso 1 1 calc R
C20 C 0.2592(3) 0.1487(2) 0.57072(14) 0.0354(7) Uani 1 1 d .
H20 H 0.2137 0.0920 0.5503 0.043 Uiso 1 1 calc R
C5 C 0.1547(3) 0.4290(2) 0.88188(14) 0.0358(7) Uani 1 1 d .
H5 H 0.0928 0.3793 0.8601 0.043 Uiso 1 1 calc R
C29 C 0.6649(3) 0.3332(2) 0.86034(13) 0.0307(6) Uani 1 1 d .
C24 C 0.4605(3) 0.17858(18) 0.78367(12) 0.0265(6) Uani 1 1 d .
C1 C 0.3972(3) 0.5039(2) 0.90983(12) 0.0316(6) Uani 1 1 d .
H1 H 0.5031 0.5062 0.9081 0.038 Uiso 1 1 calc R
C21 C 0.2958(3) 0.2241(2) 0.53215(14) 0.0374(7) Uani 1 1 d .
H21 H 0.2735 0.2203 0.4852 0.045 Uiso 1 1 calc R
C31 C 0.7693(3) 0.1699(2) 0.87819(15) 0.0391(7) Uani 1 1 d .
H31 H 0.8569 0.1299 0.8834 0.047 Uiso 1 1 calc R
C22 C 0.3651(3) 0.3053(2) 0.56210(14) 0.0364(7) Uani 1 1 d .
H22 H 0.3905 0.3576 0.5356 0.044 Uiso 1 1 calc R
C25 C 0.5404(3) 0.0879(2) 0.76773(13) 0.0341(7) Uani 1 1 d .
H25A H 0.4686 0.0429 0.7416 0.041 Uiso 1 1 calc R
H25B H 0.6234 0.1030 0.7421 0.041 Uiso 1 1 calc R
C14 C -0.0518(3) 0.4248(3) 0.57865(15) 0.0457(8) Uani 1 1 d .
H14 H -0.0240 0.4236 0.5355 0.055 Uiso 1 1 calc R
C9 C 0.1878(3) 0.3798(2) 0.73724(12) 0.0283(6) Uani 1 1 d .
H9A H 0.1639 0.4399 0.7598 0.034 Uiso 1 1 calc R
H9B H 0.2100 0.3965 0.6925 0.034 Uiso 1 1 calc R
C12 C -0.1582(3) 0.5100(3) 0.66886(15) 0.0496(9) Uani 1 1 d .
H12 H -0.2003 0.5662 0.6858 0.060 Uiso 1 1 calc R
C15 C -0.0225(3) 0.3486(3) 0.61742(13) 0.0410(8) Uani 1 1 d .
H15 H 0.0292 0.2956 0.6014 0.049 Uiso 1 1 calc R
C26 C 0.6200(3) 0.1225(2) 0.88010(13) 0.0319(6) Uani 1 1 d .
C2 C 0.3314(4) 0.5738(2) 0.94472(14) 0.0413(7) Uani 1 1 d .
H2 H 0.3930 0.6239 0.9663 0.050 Uiso 1 1 calc R
C16 C -0.1802(4) 0.2590(3) 0.68696(17) 0.0542(10) Uani 1 1 d .
H16A H -0.1340 0.1981 0.6757 0.081 Uiso 1 1 calc GR
H16B H -0.2708 0.2720 0.6546 0.081 Uiso 1 1 calc GR
H16C H -0.2088 0.2540 0.7314 0.081 Uiso 1 1 calc GR
C13 C -0.1252(3) 0.5105(3) 0.60029(15) 0.0472(8) Uani 1 1 d .
C30 C 0.7891(3) 0.2636(2) 0.86977(16) 0.0424(8) Uani 1 1 d .
H30 H 0.8895 0.2867 0.8699 0.051 Uiso 1 1 calc R
C32 C 0.6170(4) 0.0748(2) 0.94633(14) 0.0412(7) Uani 1 1 d .
H32A H 0.5200 0.0413 0.9459 0.062 Uiso 1 1 calc GR
H32B H 0.6287 0.1241 0.9813 0.062 Uiso 1 1 calc GR
H32C H 0.7003 0.0282 0.9549 0.062 Uiso 1 1 calc GR

loop_
_atom_site_aniso_label
_atom_site_aniso_U_11
_atom_site_aniso_U_22
_atom_site_aniso_U_33
_atom_site_aniso_U_23
_atom_site_aniso_U_13
_atom_site_aniso_U_12
O1 0.0240(10) 0.0382(12) 0.0318(10) 0.0040(8) -0.0004(7) -0.0038(8)
O3 0.0447(12) 0.0273(11) 0.0384(11) 0.0039(8) 0.0013(9) 0.0077(9)
O4 0.0371(12) 0.0317(12) 0.0556(12) 0.0015(10) 0.0130(9) -0.0085(9)
C8 0.0239(14) 0.0227(15) 0.0309(13) 0.0019(11) 0.0046(10) -0.0014(11)
C28 0.0256(14) 0.0281(15) 0.0237(12) -0.0014(10) 0.0020(10) -0.0022(11)
O2 0.0618(16) 0.0703(18) 0.0566(15) 0.0219(13) -0.0035(12) 0.0074(13)
C7 0.0238(13) 0.0241(15) 0.0287(13) 0.0019(10) 0.0053(10) -0.0014(10)
C27 0.0257(14) 0.0234(15) 0.0315(13) 0.0026(11) 0.0018(10) -0.0047(11)
C3 0.054(2) 0.042(2) 0.0376(16) 0.0001(14) 0.0160(14) 0.0181(16)
C23 0.0276(14) 0.0304(16) 0.0337(14) -0.0009(12) 0.0050(11) 0.0010(12)
C10 0.0234(15) 0.057(2) 0.0299(14) 0.0047(13) 0.0021(11) 0.0032(13)
C4 0.0352(17) 0.048(2) 0.0448(17) 0.0038(15) 0.0163(13) 0.0104(15)
C6 0.0284(14) 0.0270(15) 0.0227(12) 0.0039(11) 0.0043(10) 0.0037(11)
C18 0.0235(14) 0.0241(15) 0.0292(13) -0.0001(11) 0.0026(10) 0.0040(10)
C11 0.0302(16) 0.070(2) 0.0340(16) 0.0038(15) 0.0069(12) 0.0127(15)
C17 0.0226(13) 0.0233(14) 0.0311(14) -0.0013(11) 0.0024(10) -0.0026(11)
C19 0.0311(15) 0.0264(16) 0.0369(15) 0.0002(12) 0.0046(12) -0.0010(12)
C20 0.0349(16) 0.0336(17) 0.0379(15) -0.0126(13) 0.0057(12) -0.0023(13)
C5 0.0310(15) 0.0403(18) 0.0369(15) 0.0009(13) 0.0077(12) -0.0026(13)
C29 0.0324(15) 0.0272(16) 0.0323(14) -0.0010(12) 0.0039(11) -0.0046(12)
C24 0.0246(14) 0.0212(14) 0.0335(14) 0.0018(11) 0.0039(11) -0.0026(11)
C1 0.0299(15) 0.0328(16) 0.0312(14) -0.0031(12) 0.0014(11) -0.0008(12)
C21 0.0410(17) 0.0445(19) 0.0276(14) -0.0022(13) 0.0078(12) 0.0066(14)
C31 0.0280(16) 0.0379(18) 0.0504(17) 0.0060(14) 0.0024(13) 0.0046(13)
C22 0.0414(17) 0.0335(17) 0.0364(15) 0.0065(13) 0.0127(12) 0.0032(13)
C25 0.0372(16) 0.0289(16) 0.0358(15) 0.0007(12) 0.0044(12) 0.0011(13)
C14 0.0307(16) 0.075(3) 0.0309(15) 0.0019(16) 0.0028(12) 0.0049(16)
C9 0.0279(14) 0.0269(15) 0.0294(13) -0.0005(11) 0.0022(11) 0.0014(11)
C12 0.0347(18) 0.068(2) 0.0444(18) 0.0071(17) 0.0023(13) 0.0223(16)
C15 0.0269(15) 0.065(2) 0.0295(15) -0.0006(14) 0.0003(12) 0.0016(14)
C26 0.0316(15) 0.0291(16) 0.0334(14) 0.0016(12) -0.0007(11) 0.0020(12)
C2 0.054(2) 0.0330(18) 0.0347(15) -0.0066(13) 0.0001(13) 0.0000(14)
C16 0.0327(18) 0.082(3) 0.0480(18) -0.0051(17) 0.0064(14) -0.0183(17)
C13 0.0327(17) 0.065(2) 0.0406(17) 0.0147(16) -0.0058(13) -0.0007(16)
C30 0.0252(15) 0.0414(19) 0.060(2) 0.0042(15) 0.0047(13) -0.0037(13)
C32 0.0432(18) 0.0384(19) 0.0396(16) 0.0067(13) -0.0016(13) 0.0060(14)

loop_
_atom_type_symbol
_atom_type_description
_atom_type_scat_dispersion_real
_atom_type_scat_dispersion_imag
_atom_type_scat_source
C C 0.0181 0.0091 'International Tables Vol C Tables 4.2.6.8 and 6.1.1.4'
H H 0.0000 0.0000 'International Tables Vol C Tables 4.2.6.8 and 6.1.1.4'
O O 0.0492 0.0322 'International Tables Vol C Tables 4.2.6.8 and 6.1.1.4'

loop_
_geom_angle_atom_site_label_1
_geom_angle_atom_site_label_2
_geom_angle_atom_site_label_3
_geom_angle
C9 O1 C10 114.2(2)
C25 O3 C26 108.83(19)
C7 C8 C17 120.7(2)
C7 C8 C9 122.5(2)
C17 C8 C9 116.8(2)
C7 C28 H28 107.8
C27 C28 H28 107.8
C27 C28 C7 108.3(2)
C29 C28 H28 107.8
C29 C28 C7 113.5(2)
C29 C28 C27 111.4(2)
C8 C7 C28 118.2(2)
C8 C7 C6 124.1(2)
C6 C7 C28 117.5(2)
C28 C27 H27 108.9
C28 C27 C26 116.9(2)
C24 C27 C28 109.7(2)
C24 C27 H27 108.9
C24 C27 C26 103.1(2)
C26 C27 H27 108.9
C4 C3 H3 120.8
C2 C3 H3 120.8
C2 C3 C4 118.5(3)
C18 C23 H23 119.5
C22 C23 H23 119.5
C22 C23 C18 121.0(3)
O1 C10 C11 109.6(2)
O1 C10 C15 109.8(2)
O1 C10 C16 105.0(2)
C11 C10 C15 112.2(3)
C11 C10 C16 110.4(3)
C15 C10 C16 109.5(2)
C3 C4 H4 119.9
C5 C4 C3 120.2(3)
C5 C4 H4 119.9
C5 C6 C7 120.1(2)
C1 C6 C7 122.0(2)
C1 C6 C5 118.0(2)
C23 C18 C17 120.6(2)
C19 C18 C23 118.2(2)
C19 C18 C17 121.2(2)
C10 C11 H11 118.1
C12 C11 C10 123.9(3)
C12 C11 H11 118.1
C8 C17 C18 119.8(2)
C24 C17 C8 117.7(2)
C24 C17 C18 122.5(2)
C18 C19 H19 119.7
C18 C19 C20 120.6(3)
C20 C19 H19 119.7
C19 C20 H20 119.8
C21 C20 C19 120.3(3)
C21 C20 H20 119.8
C4 C5 C6 121.3(3)
C4 C5 H5 119.3
C6 C5 H5 119.3
O4 C29 C28 121.7(3)
O4 C29 C30 121.8(3)
C30 C29 C28 116.4(2)
C17 C24 C27 121.0(2)
C17 C24 C25 131.3(2)
C25 C24 C27 107.6(2)
C6 C1 H1 119.7
C2 C1 C6 120.6(3)
C2 C1 H1 119.7
C20 C21 H21 120.2
C20 C21 C22 119.6(3)
C22 C21 H21 120.2
C26 C31 H31 117.6
C30 C31 H31 117.6
C30 C31 C26 124.9(3)
C23 C22 H22 119.9
C21 C22 C23 120.3(3)
C21 C22 H22 119.9
O3 C25 C24 105.4(2)
O3 C25 H25A 110.7
O3 C25 H25B 110.7
C24 C25 H25A 110.7
C24 C25 H25B 110.7
H25A C25 H25B 108.8
C15 C14 H14 119.1
C15 C14 C13 121.8(3)
C13 C14 H14 119.1
O1 C9 C8 106.2(2)
O1 C9 H9A 110.5
O1 C9 H9B 110.5
C8 C9 H9A 110.5
C8 C9 H9B 110.5
H9A C9 H9B 108.7
C11 C12 H12 119.3
C11 C12 C13 121.5(3)
C13 C12 H12 119.3
C10 C15 H15 118.2
C14 C15 C10 123.6(3)
C14 C15 H15 118.2
O3 C26 C27 103.5(2)
O3 C26 C31 108.6(2)
O3 C26 C32 106.8(2)
C31 C26 C27 112.0(2)
C31 C26 C32 110.6(2)
C32 C26 C27 114.7(2)
C3 C2 C1 121.5(3)
C3 C2 H2 119.3
C1 C2 H2 119.3
C10 C16 H16A 109.5
C10 C16 H16B 109.5
C10 C16 H16C 109.5
H16A C16 H16B 109.5
H16A C16 H16C 109.5
H16B C16 H16C 109.5
O2 C13 C14 122.5(3)
O2 C13 C12 120.9(3)
C14 C13 C12 116.6(3)
C29 C30 H30 118.3
C31 C30 C29 123.5(3)
C31 C30 H30 118.3
C26 C32 H32A 109.5
C26 C32 H32B 109.5
C26 C32 H32C 109.5
H32A C32 H32B 109.5
H32A C32 H32C 109.5
H32B C32 H32C 109.5

loop_
_geom_bond_atom_site_label_1
_geom_bond_atom_site_label_2
_geom_bond_distance
O1 C10 1.440(3)
O1 C9 1.434(3)
O3 C25 1.432(3)
O3 C26 1.451(3)
O4 C29 1.221(3)
C8 C7 1.349(3)
C8 C17 1.490(4)
C8 C9 1.501(3)
C28 H28 1.0000
C28 C7 1.529(3)
C28 C27 1.528(4)
C28 C29 1.526(4)
O2 C13 1.223(4)
C7 C6 1.482(4)
C27 H27 1.0000
C27 C24 1.508(4)
C27 C26 1.528(4)
C3 H3 0.9500
C3 C4 1.399(4)
C3 C2 1.374(5)
C23 H23 0.9500
C23 C18 1.392(4)
C23 C22 1.383(4)
C10 C11 1.493(4)
C10 C15 1.506(4)
C10 C16 1.524(4)
C4 H4 0.9500
C4 C5 1.371(4)
C6 C5 1.402(4)
C6 C1 1.384(4)
C18 C17 1.495(3)
C18 C19 1.388(4)
C11 H11 0.9500
C11 C12 1.320(4)
C17 C24 1.340(4)
C19 H19 0.9500
C19 C20 1.394(4)
C20 H20 0.9500
C20 C21 1.375(4)
C5 H5 0.9500
C29 C30 1.458(4)
C24 C25 1.502(4)
C1 H1 0.9500
C1 C2 1.382(4)
C21 H21 0.9500
C21 C22 1.380(4)
C31 H31 0.9500
C31 C26 1.488(4)
C31 C30 1.323(4)
C22 H22 0.9500
C25 H25A 0.9900
C25 H25B 0.9900
C14 H14 0.9500
C14 C15 1.320(4)
C14 C13 1.454(5)
C9 H9A 0.9900
C9 H9B 0.9900
C12 H12 0.9500
C12 C13 1.472(5)
C15 H15 0.9500
C26 C32 1.507(4)
C2 H2 0.9500
C16 H16A 0.9800
C16 H16B 0.9800
C16 H16C 0.9800
C30 H30 0.9500
C32 H32A 0.9800
C32 H32B 0.9800
C32 H32C 0.9800
